data_7201672
loop_
_publ_author_name
'T\"obbens, Daniel M.'
'Hummel, Michael'
'Kaindl, Reinhard'
'Schottenberger, Herwig'
'Kahlenberg, Volker'

_publ_section_title
;
 Novel linear acetylpentanedionato complexes for metal--organic
 framework construction
;
_journal_issue 3
_journal_name_full CrystEngComm
_journal_page_first 327
_journal_paper_doi 10.1039/b712539a
_journal_volume 10
_journal_year 2008
_chemical_compound_source 'see text'
_chemical_formula_moiety 'C14 H18 Mg O6'
_chemical_formula_sum 'C14 H18 Mg O6'
_chemical_formula_weight 306.59
_chemical_name_systematic
;
bis(3-acetyl-2,4-pentandionato-O2,O3)magnesium(II)
;
_space_group_IT_number 14
_symmetry_cell_setting monoclinic
_symmetry_space_group_name_Hall '-P 2yab'
_symmetry_space_group_name_H-M 'P 1 21/a 1'
_cell_angle_alpha 90.00000
_cell_angle_beta 106.7228(8)
_cell_angle_gamma 90.00000
_cell_formula_units_Z 2
_cell_length_a 8.31089(9)
_cell_length_b 12.15064(12)
_cell_length_c 8.06761(9)
_cell_measurement_temperature 297(1)
_cell_volume 780.234(15)
_computing_structure_refinement FULLPROF
_computing_structure_solution EXPO2004
_diffrn_ambient_temperature 297
_diffrn_detector 'linear PSD'
_diffrn_detector_type STOE
_diffrn_measurement_device_type 'STOE STADI MP'
_diffrn_radiation_monochromator 'curved Ge(111)'
_diffrn_radiation_type 'Cu K\a'
_diffrn_source 'sealed X-ray tube'
_diffrn_source_target Cu
_pd_char_colour white
_pd_instr_location ' ?'
_pd_meas_2theta_range_inc 0.010001
_pd_meas_2theta_range_max 120.00000
_pd_meas_2theta_range_min 2.06000
_pd_meas_number_of_points 11795
_pd_meas_scan_method step
_pd_proc_2theta_range_inc 0.010001
_pd_proc_2theta_range_max 120.0242
_pd_proc_2theta_range_min 2.0842
_pd_proc_ls_background_function 'linear interpolation'
_pd_proc_ls_pref_orient_corr ' ?'
_pd_proc_ls_profile_function TCH-Pseudo-Voigt
_pd_proc_ls_prof_R_factor 3.0871
_pd_proc_ls_prof_wR_expected 3.8105
_pd_proc_ls_prof_wR_factor 4.1182
_pd_proc_wavelength 1.540560
_pd_spec_mounting ' ?'
_refine_ls_number_parameters 67
_refine_ls_number_reflns 1224
_refine_ls_number_restraints 21
_refine_ls_R_I_factor 4.2413
_refine_ls_shift/su_max 0.05
_cod_data_source_file b712539a.txt
_cod_data_source_block Mg[acacac]2
_cod_depositor_comments
;
The following automatic conversions were performed:
'_symmetry_cell_setting' value 'Monoclinic' changed to 'monoclinic'
according to '/home/saulius/struct/CIF-dictionaries/cif_core.dic'
dictionary named 'cif_core.dic' version 2.4.1 from 2010-06-29.

Automatic conversion script
Id: cif_fix_enum 1527 2010-12-29 10:47:43Z saulius 
;
_cod_original_cell_volume 780.233(14)
_cod_original_sg_symbol_H-M 'P 21/A'
_cod_database_code 7201672
_pd_proc_ls_prof_cr_factor 18.3533
_pd_proc_ls_prof_cwr_factor 13.9841
_pd_proc_ls_prof_cwr_expected 12.9394
_pd_proc_ls_prof_chi2 1.1680
_pd_proc_ls_prof_echi2 1.1953

loop_
_symmetry_equiv_pos_as_xyz
x,y,z
-x+1/2,y+1/2,-z
-x,-y,-z
x+1/2,-y+1/2,z

loop_
_atom_site_label
_atom_site_fract_x
_atom_site_fract_y
_atom_site_fract_z
_atom_site_U_iso_or_equiv
_atom_site_occupancy
_atom_site_adp_type
_atom_site_type_symbol
Mg 0.50000 0.50000 0.00000 0.0319(16) 1.00000 Uiso Mg
O1 0.3958(6) 0.4878(3) 0.2029(6) 0.0409(9) 1.00000 Uiso O
O2 0.2807(6) 0.4329(3) -0.1337(6) 0.0409(9) 1.00000 Uiso O
O3 0.0936(6) 0.1612(4) 0.0412(6) 0.0409(9) 1.00000 Uiso O
C1 0.2546(7) 0.4278(6) 0.3932(6) 0.0409(9) 1.00000 Uiso C
H1a 0.1717(7) 0.3622(6) 0.4084(6) 0.0409(9) 1.00000 Uiso H
H1b 0.3685(7) 0.4259(6) 0.5004(6) 0.0409(9) 1.00000 Uiso H
H1c 0.1926(7) 0.5063(6) 0.3912(6) 0.0409(9) 1.00000 Uiso H
C2 0.2984(8) 0.4121(5) 0.2247(6) 0.0409(9) 1.00000 Uiso C
C3 0.2221(9) 0.3346(4) 0.0931(5) 0.0409(9) 1.00000 Uiso C
C4 0.1965(8) 0.3598(6) -0.0830(5) 0.0409(9) 1.00000 Uiso C
C5 0.0654(7) 0.2980(5) -0.2223(7) 0.0409(9) 1.00000 Uiso C
H5a 0.0028(7) 0.2385(5) -0.1623(7) 0.0409(9) 1.00000 Uiso H
H5b 0.1261(7) 0.2558(5) -0.3063(7) 0.0409(9) 1.00000 Uiso H
H5c -0.0261(7) 0.3557(5) -0.2976(7) 0.0409(9) 1.00000 Uiso H
C6 0.1869(10) 0.2226(4) 0.1441(6) 0.0409(9) 1.00000 Uiso C
C7 0.2526(8) 0.1772(5) 0.3284(6) 0.0409(9) 1.00000 Uiso C
H7a 0.3341(8) 0.2375(5) 0.4102(6) 0.0409(9) 1.00000 Uiso H
H7b 0.1477(8) 0.1599(5) 0.3787(6) 0.0409(9) 1.00000 Uiso H
H7c 0.3224(8) 0.1022(5) 0.3267(6) 0.0409(9) 1.00000 Uiso H

loop_
_atom_type_symbol
_atom_type_scat_Cromer_Mann_a1
_atom_type_scat_Cromer_Mann_b1
_atom_type_scat_Cromer_Mann_a2
_atom_type_scat_Cromer_Mann_b2
_atom_type_scat_Cromer_Mann_a3
_atom_type_scat_Cromer_Mann_b3
_atom_type_scat_Cromer_Mann_a4
_atom_type_scat_Cromer_Mann_b4
_atom_type_scat_Cromer_Mann_c
_atom_type_scat_dispersion_real
_atom_type_scat_dispersion_imag
_atom_type_scat_source
mg 5.42040 2.82750 2.17350 79.26110 1.22690 0.38080 2.30730 7.19370 0.85840 0.16500 0.17700 International_Tables_for_Crystallography_Vol.C(1991)_Tables_6.1.1.4_and_6.1.1.5
o 3.04850 13.27710 2.28680 5.70110 1.54630 0.32390 0.86700 32.90890 0.25080 0.04700 0.03200 International_Tables_for_Crystallography_Vol.C(1991)_Tables_6.1.1.4_and_6.1.1.5
c 2.31000 20.84390 1.02000 10.20750 1.58860 0.56870 0.86500 51.65120 0.21560 0.01700 0.00900 International_Tables_for_Crystallography_Vol.C(1991)_Tables_6.1.1.4_and_6.1.1.5
h 0.49300 10.51090 0.32291 26.12570 0.14019 3.14236 0.04081 57.79970 0.00304 0.00000 0.00000 International_Tables_for_Crystallography_Vol.C(1991)_Tables_6.1.1.4_and_6.1.1.5

loop_
_geom_angle_atom_site_label_1
_geom_angle_atom_site_label_2
_geom_angle_atom_site_label_3
_geom_angle
_geom_angle_site_symmetry_1
_geom_angle_site_symmetry_2
_geom_angle_site_symmetry_3
_geom_angle_publ_flag
O1 Mg O2 82.74 . . . yes
O1 Mg O3 88.38 . . 2_555 yes
O1 Mg O1 180.00 . . 3_665 yes
O1 Mg O2 97.26 . . 3_665 yes
O1 Mg O3 91.62 . . 4_555 yes
O2 Mg O3 93.22 . . 2_555 yes
O1 Mg O2 97.26 3_665 . . yes
O2 Mg O2 180.00 . . 3_665 yes
O2 Mg O3 86.78 . . 4_555 yes
O1 Mg O3 91.62 3_665 . 2_555 yes
O2 Mg O3 86.78 3_665 . 2_555 yes
O3 Mg O3 180.00 2_555 . 4_555 yes
O1 Mg O2 82.74 3_665 . 3_665 yes
O1 Mg O3 88.38 3_665 . 4_555 yes
O2 Mg O3 93.22 3_665 . 4_555 yes
Mg O1 C2 126.21 . . . yes
Mg O2 C4 127.70 . . . yes
Mg O3 C6 144.68 2_545 . . yes
O1 C2 C1 111.08 . . . yes
O1 C2 C3 122.70 . . . yes
C1 C2 C3 125.51 . . . no
C2 C3 C4 120.92 . . . no
C2 C3 C6 118.91 . . . no
C4 C3 C6 119.83 . . . no
O2 C4 C3 122.69 . . . yes
O2 C4 C5 116.87 . . . yes
C3 C4 C5 120.44 . . . no
O3 C6 C3 120.97 . . . yes
O3 C6 C7 114.91 . . . yes
C3 C6 C7 123.99 . . . no
C2 C1 H1A 109.47 . . . no
C2 C1 H1B 109.44 . . . no
C2 C1 H1C 109.48 . . . no
H1A C1 H1B 109.39 . . . no
H1A C1 H1C 109.55 . . . no
H1B C1 H1C 109.49 . . . no
C4 C5 H5A 109.50 . . . no
C4 C5 H5B 109.43 . . . no
C4 C5 H5C 109.46 . . . no
H5A C5 H5B 109.50 . . . no
H5A C5 H5C 109.44 . . . no
H5B C5 H5C 109.50 . . . no
C6 C7 H7A 109.48 . . . no
C6 C7 H7B 109.46 . . . no
C6 C7 H7C 109.48 . . . no
H7A C7 H7B 109.43 . . . no
H7A C7 H7C 109.49 . . . no
H7B C7 H7C 109.48 . . . no

loop_
_geom_bond_atom_site_label_1
_geom_bond_atom_site_label_2
_geom_bond_distance
_geom_bond_site_symmetry_1
_geom_bond_site_symmetry_2
_geom_bond_publ_flag
Mg O1 2.0657 . . yes
Mg O2 2.0047 . . yes
Mg O3 2.0984 . 2_555 yes
Mg O1 2.0657 . 3_665 yes
Mg O2 2.0047 . 3_665 yes
Mg O3 2.0984 . 4_555 yes
O1 C2 1.2705 . . yes
O2 C4 1.2691 . . yes
O3 C6 1.2151 . . yes
C1 C2 1.5171 . . no
C2 C3 1.4243 . . no
C3 C4 1.4084 . . no
C3 C6 1.4752 . . no
C4 C5 1.5196 . . no
C6 C7 1.5317 . . no
C1 H1A 1.0834 . . no
C1 H1B 1.0832 . . no
C1 H1C 1.0820 . . no
C5 H5A 1.0829 . . no
C5 H5B 1.0832 . . no
C5 H5C 1.0830 . . no
C7 H7A 1.0835 . . no
C7 H7B 1.0828 . . no
C7 H7C 1.0825 . . no

loop_
_geom_hbond_atom_site_label_D
_geom_hbond_atom_site_label_H
_geom_hbond_atom_site_label_A
_geom_hbond_site_symmetry_D
_geom_hbond_site_symmetry_H
_geom_hbond_site_symmetry_A
_geom_hbond_distance_DH
_geom_hbond_distance_HA
_geom_hbond_distance_DA
_geom_hbond_angle_DHA
_geom_hbond_publ_flag
? ? ? ? ? ? ? ? ? ? ?

loop_
_geom_torsion_atom_site_label_1
_geom_torsion_atom_site_label_2
_geom_torsion_atom_site_label_3
_geom_torsion_atom_site_label_4
_geom_torsion
_geom_torsion_site_symmetry_1
_geom_torsion_site_symmetry_2
_geom_torsion_site_symmetry_3
_geom_torsion_site_symmetry_4
_geom_torsion_publ_flag
C2 C3 C6 O3 165.33 . . . . no
C2 C3 C6 C7 -10.45 . . . . no
C4 C3 C6 O3 -21.27 . . . . no
C4 C3 C6 C7 162.95 . . . . no
